data_7064135
loop_
_publ_author_name
'Zhao, Yi-Ming'
'Chen, Duyong'
'Yi, Cheng'
'Zhou, Ren-He'
'Fu, Ming-Yang'
'Li, Jing'
'Zhang, Liyan'
'Cai, Rui'
'Meng, Yin-Shan'
'Liu, Tao'

_publ_section_title
;
 Construction of SCO-fluorescence bifunctional cobalt(II) complexes with
 anthracene-decorated terpy ligands
;
_journal_name_full 'New Journal of Chemistry'
_journal_paper_doi 10.1039/D5NJ03386A
_journal_year 2025
_chemical_formula_moiety 'C62 H46 Co N6, 2(B F4), C4 H10 O, 1(H2 O1), 0.8(C H4 O)'
_chemical_formula_sum 'C66.8 H61.2 B2 Co F8 N6 O2.8'
_chemical_formula_weight 1225.36
_space_group_crystal_system monoclinic
_space_group_IT_number 14
_space_group_name_Hall '-P 2ybc'
_space_group_name_H-M_alt 'P 1 21/c 1'
_atom_sites_solution_hydrogens mixed
_atom_sites_solution_primary dual
_audit_creation_date 2025-11-06
_audit_creation_method
;
Olex2 1.5
(compiled 2025.07.13 svn.rb7424aed for OlexSys, GUI svn.r7314)
;
_audit_update_record
;
2025-11-12 deposited with the CCDC.	2025-11-18 downloaded from the CCDC.
;
_cell_angle_alpha 90
_cell_angle_beta 106.836(2)
_cell_angle_gamma 90
_cell_formula_units_Z 4
_cell_length_a 12.7679(14)
_cell_length_b 23.610(3)
_cell_length_c 20.903(2)
_cell_measurement_reflns_used 9981
_cell_measurement_temperature 120.0
_cell_measurement_theta_max 22.37
_cell_measurement_theta_min 2.21
_cell_volume 6031.1(12)
_computing_cell_refinement 'SAINT V8.40A (Bruker, 2019)'
_computing_data_reduction 'SAINT V8.40A (Bruker, 2019)'
_computing_molecular_graphics 'Olex2 1.5 (Dolomanov et al., 2009)'
_computing_publication_material 'Olex2 1.5 (Dolomanov et al., 2009)'
_computing_structure_refinement 'SHELXL 2018/3 (Sheldrick, 2015)'
_computing_structure_solution 'SHELXT 2014/5 (Sheldrick, 2014)'
_diffrn_ambient_temperature 120.0
_diffrn_measured_fraction_theta_full 0.984
_diffrn_measured_fraction_theta_max 0.975
_diffrn_measurement_device_type 'CCD area detector'
_diffrn_measurement_method 'phi and omega scans'
_diffrn_radiation_monochromator graphite
_diffrn_radiation_type MoK\a
_diffrn_radiation_wavelength 0.71073
_diffrn_reflns_av_R_equivalents 0.0888
_diffrn_reflns_av_unetI/netI 0.0923
_diffrn_reflns_Laue_measured_fraction_full 0.984
_diffrn_reflns_Laue_measured_fraction_max 0.975
_diffrn_reflns_limit_h_max 15
_diffrn_reflns_limit_h_min -15
_diffrn_reflns_limit_k_max 28
_diffrn_reflns_limit_k_min -26
_diffrn_reflns_limit_l_max 25
_diffrn_reflns_limit_l_min -23
_diffrn_reflns_number 62690
_diffrn_reflns_point_group_measured_fraction_full 0.984
_diffrn_reflns_point_group_measured_fraction_max 0.975
_diffrn_reflns_theta_full 25.242
_diffrn_reflns_theta_max 25.466
_diffrn_reflns_theta_min 1.666
_diffrn_source_current 1.4
_diffrn_source_power 0.07
_diffrn_source_voltage 50.0
_exptl_absorpt_coefficient_mu 0.361
_exptl_absorpt_correction_T_max 0.7452
_exptl_absorpt_correction_T_min 0.6145
_exptl_absorpt_correction_type multi-scan
_exptl_absorpt_process_details
;
SADABS-2016/2 (Bruker,2016/2) was used for absorption correction.
wR2(int) was 0.1686 before and 0.0692 after correction.
The Ratio of minimum to maximum transmission is 0.8246.
The \l/2 correction factor is Not present.
;
_exptl_crystal_colour 'clear light red'
_exptl_crystal_colour_lustre clear
_exptl_crystal_colour_modifier light
_exptl_crystal_colour_primary red
_exptl_crystal_density_diffrn 1.350
_exptl_crystal_description plate
_exptl_crystal_F_000 2542
_exptl_crystal_size_max 0.1
_exptl_crystal_size_mid 0.1
_exptl_crystal_size_min 0.02
_refine_diff_density_max 1.254
_refine_diff_density_min -1.323
_refine_diff_density_rms 0.082
_refine_ls_extinction_method none
_refine_ls_goodness_of_fit_ref 1.036
_refine_ls_hydrogen_treatment constr
_refine_ls_matrix_type full
_refine_ls_number_parameters 1044
_refine_ls_number_reflns 10926
_refine_ls_number_restraints 874
_refine_ls_restrained_S_all 1.025
_refine_ls_R_factor_all 0.1227
_refine_ls_R_factor_gt 0.0676
_refine_ls_shift/su_max 0.001
_refine_ls_shift/su_mean 0.000
_refine_ls_structure_factor_coef Fsqd
_refine_ls_weighting_details 'w=1/[\s^2^(Fo^2^)+(0.1075P)^2^+6.4434P] where P=(Fo^2^+2Fc^2^)/3'
_refine_ls_weighting_scheme calc
_refine_ls_wR_factor_gt 0.1781
_refine_ls_wR_factor_ref 0.2101
_reflns_Friedel_coverage 0.000
_reflns_number_gt 6659
_reflns_number_total 10926
_reflns_threshold_expression 'I > 2\s(I)'
_cod_data_source_file d5nj03386a2.cif
_cod_data_source_block 1
_cod_original_cell_volume 6031.1(11)
_cod_original_formula_sum 'C66.80 H61.20 B2 Co F8 N6 O2.80'
_cod_database_code 7064135
_shelx_shelxl_version_number 2018/3
_shelx_space_group_comment
;
The symmetry employed for this shelxl refinement is uniquely defined
by the following loop, which should always be used as a source of
symmetry information in preference to the above space-group names.
They are only intended as comments.
;
_shelx_estimated_absorpt_t_max 0.993
_shelx_estimated_absorpt_t_min 0.965
_olex2_refinement_description
;
1. Fixed Uiso
 At 1.2 times of:
  All C(H) groups, All C(H,H) groups
 At 1.5 times of:
  All C(H,H,H) groups, All O(H) groups, All O(H,H) groups
2. Restrained distances
 B4-F13 = B4-F14 = B4-F15 = B4-F16
 1.42 with sigma of 0.02
 C1A-O5
 1.4 with sigma of 0.01
 O5-C1A
 1.39 with sigma of 0.005
 C69A-C68A \\sim C69B-C68B
 with sigma of 0.02
 O1-C68A \\sim O1-C68B
 with sigma of 0.02
 B4-F13 \\sim B4-F14 \\sim B4-F15 \\sim B4-F16
 with sigma of 0.02
 B3-F9 \\sim B3-F10 \\sim B3-F11 \\sim B3-F12
 with sigma of 0.02
 F9-F10 \\sim F10-F11 \\sim F11-F12 \\sim F12-F9 \\sim F10-F12 \\sim F9-F11
 with sigma of 0.04
 F12-F10 \\sim F12-F11 \\sim F11-F10
 with sigma of 0.02
 F15-B4 \\sim F14-B4 \\sim F10-B3 \\sim F11-B3 \\sim F12-B3 \\sim F16-B4 \\sim
F13-B4 \\sim F9-B3
 with sigma of 0.005
 F6B-B2B \\sim F6A-B2A \\sim F8B-B2B \\sim F8A-B2A \\sim F5A-B2A \\sim F5B-B2B
\\sim F7A-B2A \\sim F7B-B2B
 with sigma of 0.02
3. Uiso/Uaniso restraints and constraints
B4 \\sim F13 \\sim F14 \\sim F15 \\sim F16: within 2A with sigma of 0.04 and
sigma for terminal atoms of 0.08 within 2A
F16 \\sim F12 \\sim F10 \\sim F14 \\sim F11 \\sim F15 \\sim F13 \\sim F9:
within 2A with sigma of 0.01 and sigma for terminal atoms of 0.01 within 2A
C68A \\sim C68B \\sim C69A \\sim C69B: within 2A with sigma of 0.01 and sigma
for terminal atoms of 0.02 within 2A
F15 \\sim F11 \\sim F14 \\sim F10 \\sim F13 \\sim F9 \\sim F12 \\sim F16:
within 2A with sigma of 0.01 and sigma for terminal atoms of 0.02 within 2A
C35A \\sim C35 \\sim C34A \\sim C34 \\sim C33A \\sim C33 \\sim C32A \\sim C31A
\\sim C32 \\sim C36A \\sim C36 \\sim C23 \\sim C23A \\sim C24A \\sim C29A \\sim
C30 \\sim C30A \\sim C24 \\sim C25A \\sim C29 \\sim C28A \\sim C28 \\sim C27A
\\sim C27 \\sim C26 \\sim C26A \\sim C25: within 2A with sigma of 0.01 and
sigma for terminal atoms of 0.02 within 2A
B4 \\sim B3: within 2A with sigma of 0.01 and sigma for terminal atoms of 0.02
within 2A
F11 \\sim F15: within 2A with sigma of 0.01 and sigma for terminal atoms of
0.02 within 2A
F16 \\sim F12 \\sim F10 \\sim F14 \\sim F11 \\sim F15 \\sim F9 \\sim F13:
within 2A with sigma of 0.005 and sigma for terminal atoms of 0.01 within 2A
F10 \\sim F11 \\sim F14: within 2A with sigma of 0.005 and sigma for terminal
atoms of 0.01 within 2A
B2B \\sim B2A: within 2A with sigma of 0.01 and sigma for terminal atoms of
0.02 within 2A
F8B \\sim F8A \\sim F5A \\sim F5B \\sim F6A \\sim F6B \\sim F7A \\sim F7B:
within 2A with sigma of 0.01 and sigma for terminal atoms of 0.02 within 2A
F14 \\sim F10: within 1.7A with sigma of 0.001 and sigma for terminal atoms of
0.004 within 1.7A
O5 \\sim C1A: within 1.7A with sigma of 0.01 and sigma for terminal atoms of
0.02 within 1.7A
Uanis(F6B) \\sim Ueq, Uanis(F7B) \\sim Ueq, Uanis(F7A) \\sim Ueq, Uanis(F5B)
\\sim Ueq, Uanis(F15) \\sim Ueq, Uanis(F11) \\sim Ueq, Uanis(F12) \\sim Ueq,
Uanis(F16) \\sim Ueq: with sigma of 0.01 and sigma for terminal atoms of 0.02
Uanis(B4) \\sim Ueq, Uanis(F15) \\sim Ueq, Uanis(F14) \\sim Ueq, Uanis(F16)
\\sim Ueq: with sigma of 0.005 and sigma for terminal atoms of 0.01
Uanis(F6B) \\sim Ueq, Uanis(F15) \\sim Ueq: with sigma of 0.005 and sigma for
terminal atoms of 0.01
Uanis(B3) \\sim Ueq, Uanis(F12) \\sim Ueq, Uanis(F15) \\sim Ueq: with sigma of
0.005 and sigma for terminal atoms of 0.01
Uanis(F15) \\sim Ueq: with sigma of 0.002 and sigma for terminal atoms of 0.004
Uanis(B3) \\sim Ueq: with sigma of 0.002 and sigma for terminal atoms of 0.004
Uanis(C31) \\sim Ueq, Uanis(C31) \\sim Ueq: with sigma of 0.01 and sigma for
terminal atoms of 0.02
Uanis(B2A) \\sim Ueq, Uanis(F8B) \\sim Ueq, Uanis(F8A) \\sim Ueq, Uanis(B2B)
\\sim Ueq, Uanis(F6A) \\sim Ueq: with sigma of 0.005 and sigma for terminal
atoms of 0.01
Uanis(F11) \\sim Ueq: with sigma of 0.002 and sigma for terminal atoms of 0.004
4. Rigid body (RIGU) restrains
 B4, F13, F14, F15, F16
 with sigma for 1-2 distances of 0.004 and sigma for 1-3 distances of 0.004
 B3, F9, F10, F11, F12
 with sigma for 1-2 distances of 0.004 and sigma for 1-3 distances of 0.004
5. Others
 Sof(C23A)=Sof(C29A)=Sof(C24A)=Sof(C25A)=Sof(H25A)=Sof(C26A)=Sof(H26A)=
 Sof(C27A)=Sof(H27A)=Sof(C28A)=Sof(H28A)=Sof(C30A)=Sof(H30A)=Sof(C32A)=
 Sof(H32A)=Sof(C33A)=Sof(H33A)=Sof(C34A)=Sof(H34A)=Sof(C35A)=Sof(H35A)=
 Sof(C36A)=Sof(C31A)=1-FVAR(1)
 Sof(C23)=Sof(C29)=Sof(C24)=Sof(C25)=Sof(H25)=Sof(C26)=Sof(H26)=Sof(C27)=
 Sof(H27)=Sof(C28)=Sof(H28)=Sof(C30)=Sof(H30)=Sof(C32)=Sof(H32)=Sof(C33)=
 Sof(H33)=Sof(C34)=Sof(H34)=Sof(C35)=Sof(H35)=Sof(C36)=Sof(C31)=FVAR(1)
 Sof(C68B)=Sof(H68A)=Sof(H68B)=Sof(C69B)=Sof(H69A)=Sof(H69B)=Sof(H69C)=1-FVAR(2)
 Sof(C69A)=Sof(H69D)=Sof(H69E)=Sof(H69F)=Sof(C68A)=Sof(H68C)=Sof(H68D)=FVAR(2)
 Fixed Sof: F6B(0.25) F8B(0.25) F5B(0.25) B2B(0.25) F7B(0.25) B4(0.3) F13(0.3)
 F14(0.3) F15(0.3) F16(0.3) O3(0.7) H3C(0.7) H3D(0.7) O4(0.2) H4D(0.2) H4E(0.2)
 O2(0.1) H2A(0.1) H2B(0.1) O5(0.8) H5(0.8) C1A(0.8) H1AA(0.8) H1AB(0.8)
 H1AC(0.8) B3(0.2) F9(0.2) F10(0.2) F11(0.2) F12(0.2) F8A(0.25) F6A(0.25)
 B2A(0.25) F5A(0.25) F7A(0.25)
6.a Riding coordinates:
 C68B(H68A,H68B), O3(H3C,H3D), O4(H4D,H4E), O2(H2A,H2B)
6.b Secondary CH2 refined with riding coordinates:
 C3(H3A,H3B), C68A(H68C,H68D)
6.c Aromatic/amide H refined with riding coordinates:
 C49(H49), C53(H53), C18(H18), C10(H10), C37(H37), C6(H6), C61(H61), C41(H41),
 C22(H22), C7(H7), C46(H46), C21(H21), C66(H66), C13(H13), C44(H44), C15(H15),
 C52(H52), C56(H56), C38(H38), C65(H65), C64(H64), C59(H59), C57(H57), C63(H63),
  C58(H58), C25(H25), C26(H26), C27(H27), C28(H28), C30(H30), C32(H32),
 C33(H33), C34(H34), C35(H35), C25A(H25A), C26A(H26A), C27A(H27A), C28A(H28A),
 C30A(H30A), C32A(H32A), C33A(H33A), C34A(H34A), C35A(H35A)
6.d Fitted hexagon refined as free rotating group:
 C29(C24,C25,C26,C27,C28), C32(C33,C34,C35,C36,C31), C29A(C24A,C25A,C26A,C27A,
 C28A), C32A(C33A,C34A,C35A,C36A,C31A)
6.e Idealised Me refined as rotating group:
 C51(H51A,H51B,H51C), C9(H9A,H9B,H9C), C20(H20A,H20B,H20C), C40(H40A,H40B,
 H40C), C4(H4A,H4B,H4C), C69B(H69A,H69B,H69C), C1A(H1AA,H1AB,H1AC), C69A(H69D,
 H69E,H69F)
6.f Idealised tetrahedral OH refined as rotating group:
 O5(H5)
;
_olex2_submission_special_instructions 'No special instructions were received'

loop_
_space_group_symop_operation_xyz
'x, y, z'
'-x, y+1/2, -z+1/2'
'-x, -y, -z'
'x, -y-1/2, z-1/2'

loop_
_atom_site_label
_atom_site_type_symbol
_atom_site_fract_x
_atom_site_fract_y
_atom_site_fract_z
_atom_site_U_iso_or_equiv
_atom_site_adp_type
_atom_site_occupancy
_atom_site_site_symmetry_order
_atom_site_calc_flag
_atom_site_refinement_flags_posn
_atom_site_refinement_flags_adp
_atom_site_refinement_flags_occupancy
_atom_site_disorder_assembly
_atom_site_disorder_group
Co1 Co 0.17642(4) 0.44893(2) 0.74327(3) 0.02106(18) Uani 1 1 d . . . . .
F2 F -0.0717(2) 0.23845(13) 0.55358(16) 0.0603(9) Uani 1 1 d . . . . .
N6 N 0.2141(2) 0.39473(14) 0.81910(17) 0.0214(8) Uani 1 1 d . . . . .
N2 N 0.0452(3) 0.40916(14) 0.72307(16) 0.0203(8) Uani 1 1 d . . . . .
F1 F 0.0739(3) 0.28534(15) 0.54008(17) 0.0696(10) Uani 1 1 d . . . . .
N5 N 0.0940(3) 0.49160(15) 0.66210(17) 0.0245(8) Uani 1 1 d . . . . .
N1 N 0.3062(3) 0.49496(14) 0.76425(16) 0.0212(8) Uani 1 1 d . . . . .
N4 N 0.1403(3) 0.51052(15) 0.81051(17) 0.0253(8) Uani 1 1 d . . . . .
N3 N 0.2738(3) 0.40545(15) 0.69012(17) 0.0232(8) Uani 1 1 d . . . . .
F4 F 0.0239(3) 0.29584(17) 0.63476(18) 0.0777(12) Uani 1 1 d . . . . .
O1 O 0.1065(3) 0.71627(16) 0.68844(19) 0.0550(10) Uani 1 1 d D . . . .
C47 C 0.0330(3) 0.36685(17) 0.7640(2) 0.0214(9) Uani 1 1 d . . . . .
F3 F -0.0802(3) 0.33305(17) 0.5376(2) 0.0907(13) Uani 1 1 d . . . . .
C16 C 0.3164(3) 0.53908(18) 0.8065(2) 0.0246(10) Uani 1 1 d . . . . .
C48 C 0.1328(3) 0.35662(17) 0.8188(2) 0.0215(9) Uani 1 1 d . . . . .
C49 C 0.1449(3) 0.31546(18) 0.8668(2) 0.0244(10) Uani 1 1 d . . . . .
H49 H 0.087498 0.289134 0.864099 0.029 Uiso 1 1 calc R U . . .
C17 C 0.2281(3) 0.54330(17) 0.8386(2) 0.0214(9) Uani 1 1 d . . . . .
C53 C 0.3048(3) 0.39222(19) 0.8707(2) 0.0264(10) Uani 1 1 d . . . . .
H53 H 0.361635 0.418740 0.872647 0.032 Uiso 1 1 calc R U . . .
C62 C -0.4146(3) 0.26864(19) 0.6694(2) 0.0292(11) Uani 1 1 d . . . . .
C11 C 0.3605(3) 0.43657(17) 0.6867(2) 0.0247(10) Uani 1 1 d . . . . .
C18 C 0.2350(3) 0.57607(18) 0.8948(2) 0.0248(10) Uani 1 1 d . . . . .
H18 H 0.297986 0.598657 0.913452 0.030 Uiso 1 1 calc R U . . .
C42 C -0.0113(3) 0.47391(18) 0.6357(2) 0.0229(10) Uani 1 1 d . . . . .
C12 C 0.3822(3) 0.48648(18) 0.7313(2) 0.0242(10) Uani 1 1 d . . . . .
C43 C -0.0412(3) 0.42650(17) 0.6725(2) 0.0216(9) Uani 1 1 d . . . . .
C10 C 0.4218(3) 0.42306(19) 0.6439(2) 0.0260(10) Uani 1 1 d . . . . .
H10 H 0.482208 0.446057 0.642637 0.031 Uiso 1 1 calc R U . . .
C8 C 0.3947(3) 0.37583(18) 0.6030(2) 0.0255(10) Uani 1 1 d . . . . .
C37 C 0.1277(4) 0.53524(19) 0.6322(2) 0.0308(11) Uani 1 1 d . . . . .
H37 H 0.201138 0.547821 0.649634 0.037 Uiso 1 1 calc R U . . .
C6 C 0.2502(3) 0.35897(18) 0.6527(2) 0.0271(10) Uani 1 1 d . . . . .
H6 H 0.190635 0.336083 0.655638 0.033 Uiso 1 1 calc R U . . .
C61 C -0.4582(3) 0.28796(19) 0.7191(2) 0.0332(11) Uani 1 1 d . . . . .
H61 H -0.521496 0.269859 0.724642 0.040 Uiso 1 1 calc R U . . .
C45 C -0.1580(3) 0.36116(18) 0.7060(2) 0.0244(10) Uani 1 1 d . . . . .
C19 C 0.1492(3) 0.57592(18) 0.9239(2) 0.0272(10) Uani 1 1 d . . . . .
C41 C -0.0811(3) 0.50004(19) 0.5807(2) 0.0270(10) Uani 1 1 d . . . . .
H41 H -0.153684 0.486338 0.562944 0.032 Uiso 1 1 calc R U . . .
C22 C 0.0572(3) 0.51194(19) 0.8376(2) 0.0284(10) Uani 1 1 d . . . . .
H22 H -0.006161 0.490048 0.817266 0.034 Uiso 1 1 calc R U . . .
C7 C 0.3093(3) 0.34251(19) 0.6093(2) 0.0280(10) Uani 1 1 d . . . . .
H7 H 0.290987 0.308534 0.584217 0.034 Uiso 1 1 calc R U . . .
C54 C -0.2674(3) 0.33801(18) 0.7058(2) 0.0267(10) Uani 1 1 d . . . . .
C50 C 0.2401(3) 0.31218(19) 0.9191(2) 0.0271(10) Uani 1 1 d . . . . .
C46 C -0.0676(3) 0.34174(18) 0.7559(2) 0.0244(10) Uani 1 1 d . . . . .
H46 H -0.075116 0.311434 0.784124 0.029 Uiso 1 1 calc R U . . .
C21 C 0.0584(3) 0.54323(19) 0.8931(2) 0.0296(11) Uani 1 1 d . . . . .
H21 H -0.002673 0.542508 0.910429 0.035 Uiso 1 1 calc R U . . .
C67 C -0.3171(3) 0.29424(18) 0.6621(2) 0.0276(10) Uani 1 1 d . . . . .
C60 C -0.4126(3) 0.33274(19) 0.7609(2) 0.0302(11) Uani 1 1 d . . . . .
C66 C -0.2738(3) 0.27362(19) 0.6111(2) 0.0315(11) Uani 1 1 d . . . . .
H66 H -0.208303 0.289663 0.606230 0.038 Uiso 1 1 calc R U . . .
C13 C 0.4699(3) 0.52323(18) 0.7398(2) 0.0312(11) Uani 1 1 d . . . . .
H13 H 0.522695 0.516812 0.716581 0.037 Uiso 1 1 calc R U . . .
C44 C -0.1437(3) 0.40333(18) 0.6632(2) 0.0262(10) Uani 1 1 d . . . . .
H44 H -0.203916 0.416164 0.627719 0.031 Uiso 1 1 calc R U . . .
C15 C 0.4020(3) 0.57683(19) 0.8160(3) 0.0349(12) Uani 1 1 d . . . . .
H15 H 0.407562 0.607966 0.845598 0.042 Uiso 1 1 calc R U . . .
C52 C 0.3195(3) 0.35280(19) 0.9211(2) 0.0287(10) Uani 1 1 d . . . . .
H52 H 0.384550 0.353429 0.957485 0.034 Uiso 1 1 calc R U . . .
C56 C -0.2726(3) 0.4064(2) 0.7956(2) 0.0328(11) Uani 1 1 d . . . . .
H56 H -0.208653 0.424686 0.791347 0.039 Uiso 1 1 calc R U . . .
C38 C 0.0608(3) 0.5628(2) 0.5772(2) 0.0341(12) Uani 1 1 d . . . . .
H38 H 0.088693 0.593302 0.557412 0.041 Uiso 1 1 calc R U . . .
C39 C -0.0463(3) 0.54607(19) 0.5512(2) 0.0294(10) Uani 1 1 d . . . . .
C55 C -0.3155(3) 0.3595(2) 0.7533(2) 0.0298(11) Uani 1 1 d . . . . .
C65 C -0.3239(4) 0.2317(2) 0.5694(2) 0.0365(12) Uani 1 1 d . . . . .
H65 H -0.294001 0.218814 0.535315 0.044 Uiso 1 1 calc R U . . .
C51 C 0.2558(4) 0.2674(2) 0.9719(2) 0.0395(12) Uani 1 1 d . . . . .
H51A H 0.277677 0.231817 0.955147 0.059 Uiso 1 1 calc R U . . .
H51B H 0.187112 0.261620 0.982997 0.059 Uiso 1 1 calc R U . . .
H51C H 0.313005 0.279316 1.011959 0.059 Uiso 1 1 calc R U . . .
F6B F 0.532(3) 0.5057(15) 1.0633(15) 0.031(5) Uani 0.25 1 d D U P A -1
C64 C -0.4219(4) 0.2066(2) 0.5766(3) 0.0373(12) Uani 1 1 d . . . . .
H64 H -0.457017 0.177174 0.547163 0.045 Uiso 1 1 calc R U . . .
C59 C -0.4584(4) 0.3548(2) 0.8112(2) 0.0380(12) Uani 1 1 d . . . . .
H59 H -0.522098 0.337510 0.817176 0.046 Uiso 1 1 calc R U . . .
C9 C 0.4543(4) 0.3625(2) 0.5524(2) 0.0327(11) Uani 1 1 d . . . . .
H9A H 0.416202 0.380232 0.509630 0.049 Uiso 1 1 calc R U . . .
H9B H 0.456280 0.321334 0.546502 0.049 Uiso 1 1 calc R U . . .
H9C H 0.529212 0.377098 0.568141 0.049 Uiso 1 1 calc R U . . .
C57 C -0.3195(4) 0.4256(2) 0.8412(3) 0.0402(12) Uani 1 1 d . . . . .
H57 H -0.289101 0.457486 0.867933 0.048 Uiso 1 1 calc R U . . .
C14 C 0.4805(4) 0.5692(2) 0.7821(3) 0.0380(12) Uani 1 1 d . . . . .
C63 C -0.4648(4) 0.22461(19) 0.6252(2) 0.0353(12) Uani 1 1 d . . . . .
H63 H -0.529589 0.207409 0.629729 0.042 Uiso 1 1 calc R U . . .
C58 C -0.4139(4) 0.3988(2) 0.8498(3) 0.0414(13) Uani 1 1 d . . . . .
H58 H -0.445477 0.412132 0.882946 0.050 Uiso 1 1 calc R U . . .
C20 C 0.1569(4) 0.6092(2) 0.9859(2) 0.0385(12) Uani 1 1 d . . . . .
H20A H 0.233941 0.616298 1.009687 0.058 Uiso 1 1 calc R U . . .
H20B H 0.123087 0.587652 1.014859 0.058 Uiso 1 1 calc R U . . .
H20C H 0.118558 0.645345 0.973957 0.058 Uiso 1 1 calc R U . . .
C40 C -0.1228(4) 0.5755(2) 0.4930(2) 0.0414(13) Uani 1 1 d . . . . .
H40A H -0.183456 0.550100 0.471417 0.062 Uiso 1 1 calc R U . . .
H40B H -0.083453 0.585972 0.460796 0.062 Uiso 1 1 calc R U . . .
H40C H -0.151537 0.609694 0.508409 0.062 Uiso 1 1 calc R U . . .
F8B F 0.481(3) 0.5717(12) 0.9942(18) 0.035(6) Uani 0.25 1 d D U P A -1
C68B C 0.105(4) 0.677(4) 0.741(4) 0.060(5) Uani 0.28(3) 1 d D U P B 2
H68A H 0.151320 0.690338 0.784641 0.072 Uiso 0.28(3) 1 d R U P B 2
H68B H 0.134519 0.639913 0.730988 0.072 Uiso 0.28(3) 1 d R U P B 2
C23 C 0.5647(11) 0.6136(6) 0.7776(6) 0.038(2) Uani 0.562(5) 1 d . U P C 1
C3 C 0.1962(5) 0.7154(3) 0.6610(3) 0.0629(18) Uani 1 1 d . . . . .
H3A H 0.200901 0.677922 0.640781 0.075 Uiso 1 1 calc R U . . .
H3B H 0.265382 0.722101 0.696728 0.075 Uiso 1 1 calc R U . . .
C29 C 0.6347(5) 0.6899(3) 0.7234(3) 0.0453(18) Uani 0.562(5) 1 d G U P C 1
C24 C 0.5520(6) 0.6509(3) 0.7208(3) 0.0423(19) Uani 0.562(5) 1 d G U P C 1
C25 C 0.4617(5) 0.6480(3) 0.6645(4) 0.048(2) Uani 0.562(5) 1 d G U P C 1
H25 H 0.405245 0.621309 0.662745 0.057 Uiso 0.562(5) 1 calc R U P C 1
C26 C 0.4541(5) 0.6841(3) 0.6109(3) 0.051(2) Uani 0.562(5) 1 d G U P C 1
H26 H 0.392412 0.682123 0.572400 0.061 Uiso 0.562(5) 1 calc R U P C 1
C27 C 0.5368(6) 0.7231(3) 0.6135(4) 0.056(2) Uani 0.562(5) 1 d G U P C 1
H27 H 0.531560 0.747815 0.576811 0.067 Uiso 0.562(5) 1 calc R U P C 1
C28 C 0.6270(5) 0.7260(3) 0.6698(4) 0.048(2) Uani 0.562(5) 1 d G U P C 1
H28 H 0.683541 0.752696 0.671568 0.058 Uiso 0.562(5) 1 calc R U P C 1
C30 C 0.7252(8) 0.6936(4) 0.7800(6) 0.043(2) Uani 0.562(5) 1 d . U P C 1
H30 H 0.779892 0.721203 0.781205 0.052 Uiso 0.562(5) 1 calc R U P C 1
C4 C 0.1801(6) 0.7603(3) 0.6093(3) 0.078(2) Uani 1 1 d . . . . .
H4A H 0.108348 0.755584 0.576375 0.117 Uiso 1 1 calc R U . . .
H4B H 0.237532 0.757450 0.586864 0.117 Uiso 1 1 calc R U . . .
H4C H 0.183869 0.797593 0.630487 0.117 Uiso 1 1 calc R U . . .
B1 B -0.0134(5) 0.2878(3) 0.5665(4) 0.0546(19) Uani 1 1 d . . . . .
F5B F 0.3659(17) 0.4933(8) 0.9931(10) 0.054(5) Uani 0.25 1 d D U P A -1
B2B B 0.4693(19) 0.5134(11) 0.9986(14) 0.047(6) Uani 0.25 1 d D U P A -1
C32 C 0.8293(5) 0.6618(3) 0.8904(4) 0.049(2) Uani 0.562(5) 1 d G U P C 1
H32 H 0.884582 0.688824 0.890773 0.059 Uiso 0.562(5) 1 calc R U P C 1
C33 C 0.8404(4) 0.6263(3) 0.9451(3) 0.048(2) Uani 0.562(5) 1 d G U P C 1
H33 H 0.903218 0.629127 0.982764 0.058 Uiso 0.562(5) 1 calc R U P C 1
C34 C 0.7595(5) 0.5868(3) 0.9446(3) 0.0459(19) Uani 0.562(5) 1 d G U P C 1
H34 H 0.767055 0.562557 0.981939 0.055 Uiso 0.562(5) 1 calc R U P C 1
C35 C 0.6675(5) 0.5827(3) 0.8895(4) 0.040(2) Uani 0.562(5) 1 d G U P C 1
H35 H 0.612257 0.555684 0.889124 0.048 Uiso 0.562(5) 1 calc R U P C 1
C36 C 0.6565(5) 0.6182(3) 0.8348(3) 0.0382(19) Uani 0.562(5) 1 d G U P C 1
C31 C 0.7373(5) 0.6577(3) 0.8353(3) 0.041(3) Uani 0.562(5) 1 d G U P C 1
C69B C -0.013(3) 0.6689(16) 0.739(2) 0.072(6) Uani 0.28(3) 1 d D U P B 2
H69A H -0.052443 0.649433 0.698103 0.108 Uiso 0.28(3) 1 calc R U P B 2
H69B H -0.046073 0.706012 0.741225 0.108 Uiso 0.28(3) 1 calc R U P B 2
H69C H -0.015965 0.646207 0.777995 0.108 Uiso 0.28(3) 1 calc R U P B 2
F7B F 0.5163(18) 0.4743(8) 0.9667(11) 0.059(5) Uani 0.25 1 d D U P A -1
C23A C 0.5811(16) 0.6068(8) 0.8028(8) 0.039(2) Uani 0.438(5) 1 d . U P C 2
C29A C 0.6755(7) 0.6821(4) 0.7628(5) 0.044(2) Uani 0.438(5) 1 d G U P C 2
C24A C 0.5852(8) 0.6467(4) 0.7525(5) 0.041(2) Uani 0.438(5) 1 d G U P C 2
C25A C 0.5002(7) 0.6503(4) 0.6935(5) 0.047(2) Uani 0.438(5) 1 d G U P C 2
H25A H 0.438473 0.626110 0.686387 0.056 Uiso 0.438(5) 1 calc R U P C 2
C26A C 0.5055(7) 0.6895(4) 0.6448(4) 0.056(2) Uani 0.438(5) 1 d G U P C 2
H26A H 0.447379 0.691954 0.604454 0.067 Uiso 0.438(5) 1 calc R U P C 2
C27A C 0.5958(9) 0.7249(4) 0.6552(5) 0.054(3) Uani 0.438(5) 1 d G U P C 2
H27A H 0.599390 0.751636 0.621888 0.064 Uiso 0.438(5) 1 calc R U P C 2
C28A C 0.6808(7) 0.7212(4) 0.7142(6) 0.051(2) Uani 0.438(5) 1 d G U P C 2
H28A H 0.742498 0.745475 0.721255 0.062 Uiso 0.438(5) 1 calc R U P C 2
C30A C 0.7596(11) 0.6776(6) 0.8231(9) 0.041(2) Uani 0.438(5) 1 d . U P C 2
H30A H 0.820226 0.702536 0.830098 0.049 Uiso 0.438(5) 1 calc R U P C 2
C32A C 0.8470(6) 0.6354(4) 0.9307(5) 0.043(2) Uani 0.438(5) 1 d G U P C 2
H32A H 0.908003 0.660000 0.936818 0.052 Uiso 0.438(5) 1 calc R U P C 2
C33A C 0.8450(5) 0.5959(4) 0.9796(4) 0.046(2) Uani 0.438(5) 1 d G U P C 2
H33A H 0.904673 0.593483 1.019196 0.055 Uiso 0.438(5) 1 calc R U P C 2
C34A C 0.7558(6) 0.5599(3) 0.9707(4) 0.041(2) Uani 0.438(5) 1 d G U P C 2
H34A H 0.754399 0.532910 1.004118 0.049 Uiso 0.438(5) 1 calc R U P C 2
C35A C 0.6685(6) 0.5634(4) 0.9128(5) 0.037(2) Uani 0.438(5) 1 d G U P C 2
H35A H 0.607455 0.538854 0.906664 0.045 Uiso 0.438(5) 1 calc R U P C 2
C36A C 0.6704(6) 0.6030(4) 0.8639(4) 0.040(2) Uani 0.438(5) 1 d G U P C 2
C31A C 0.7597(7) 0.6389(3) 0.8728(4) 0.042(2) Uani 0.438(5) 1 d G U P C 2
B4 B 0.3816(7) 0.5339(3) 0.5238(4) 0.025(3) Uani 0.3 1 d D U P D 2
F13 F 0.4927(7) 0.5337(4) 0.5532(7) 0.040(3) Uani 0.3 1 d D U P D 2
F14 F 0.3437(6) 0.5766(4) 0.4791(4) 0.0322(17) Uani 0.3 1 d D U P D 2
F15 F 0.3592(6) 0.4852(3) 0.4870(4) 0.0290(17) Uani 0.3 1 d D U P D 2
F16 F 0.3322(11) 0.5434(5) 0.5726(6) 0.057(3) Uani 0.3 1 d D U P D 2
O3 O -0.1654(5) 0.6306(3) 0.6415(3) 0.0732(19) Uani 0.7 1 d . . P E 1
H3C H -0.122076 0.657612 0.661874 0.110 Uiso 0.7 1 d R U P E 1
H3D H -0.176625 0.637669 0.599239 0.110 Uiso 0.7 1 d R U P E 1
O4 O -0.2711(16) 0.5837(8) 0.6362(11) 0.065(6) Uani 0.2 1 d . . P F 2
H4D H -0.257928 0.571301 0.674798 0.098 Uiso 0.2 1 d R U P F 2
H4E H -0.302711 0.564669 0.602275 0.098 Uiso 0.2 1 d R U P F 2
O2 O -0.076(3) 0.6844(17) 0.6007(19) 0.062(11) Uani 0.1 1 d . . P G 2
H2A H -0.086401 0.690407 0.554969 0.092 Uiso 0.1 1 d R U P G 2
H2B H -0.018658 0.692870 0.633477 0.092 Uiso 0.1 1 d R U P G 2
O5 O -0.2529(4) 0.5405(2) 0.6980(2) 0.0543(13) Uani 0.8 1 d D U P H 1
H5 H -0.223285 0.562332 0.676618 0.081 Uiso 0.8 1 calc R U P H 1
C1A C -0.3429(6) 0.5129(4) 0.6532(4) 0.090(3) Uani 0.8 1 d D U P H 1
H1AA H -0.317540 0.491379 0.620430 0.136 Uiso 0.8 1 calc R U P H 1
H1AB H -0.396701 0.541200 0.629941 0.136 Uiso 0.8 1 calc R U P H 1
H1AC H -0.376710 0.487095 0.678089 0.136 Uiso 0.8 1 calc R U P H 1
B3 B 0.3704(10) 0.5549(5) 0.5308(5) 0.019(3) Uani 0.2 1 d D U P I 1
F9 F 0.4810(11) 0.5540(8) 0.5603(12) 0.054(4) Uani 0.2 1 d D U P I 1
F10 F 0.3210(11) 0.6066(5) 0.5220(7) 0.060(2) Uani 0.2 1 d D U P I 1
F11 F 0.3465(9) 0.5318(5) 0.4683(5) 0.030(2) Uani 0.2 1 d D U P I 1
F12 F 0.3170(16) 0.5237(6) 0.5664(8) 0.045(4) Uani 0.2 1 d D U P I 1
F8A F 0.490(3) 0.5652(13) 0.9852(19) 0.040(7) Uani 0.25 1 d D U P J -2
F6A F 0.535(3) 0.4942(13) 1.0715(16) 0.048(7) Uani 0.25 1 d D U P J -2
B2A B 0.4741(19) 0.5120(15) 1.0091(14) 0.045(6) Uani 0.25 1 d D U P J -2
F5A F 0.3699(15) 0.5117(7) 1.0163(8) 0.036(4) Uani 0.25 1 d D U P J -2
F7A F 0.453(2) 0.4846(14) 0.9491(14) 0.073(7) Uani 0.25 1 d D U P J -2
C69A C 0.0313(13) 0.6832(6) 0.7736(9) 0.067(4) Uani 0.72(3) 1 d D U P B 1
H69D H -0.039751 0.675627 0.741042 0.100 Uiso 0.72(3) 1 calc R U P B 1
H69E H 0.032769 0.722281 0.789749 0.100 Uiso 0.72(3) 1 calc R U P B 1
H69F H 0.042424 0.657020 0.811362 0.100 Uiso 0.72(3) 1 calc R U P B 1
C68A C 0.1211(15) 0.6751(14) 0.7408(15) 0.056(2) Uani 0.72(3) 1 d D U P B 1
H68C H 0.193515 0.680256 0.774119 0.068 Uiso 0.72(3) 1 calc R U P B 1
H68D H 0.117695 0.636427 0.722149 0.068 Uiso 0.72(3) 1 calc R U P B 1

loop_
_atom_site_aniso_label
_atom_site_aniso_U_11
_atom_site_aniso_U_22
_atom_site_aniso_U_33
_atom_site_aniso_U_23
_atom_site_aniso_U_13
_atom_site_aniso_U_12
Co1 0.0172(3) 0.0217(3) 0.0238(4) 0.0031(3) 0.0053(2) -0.0005(2)
F2 0.0567(19) 0.054(2) 0.075(2) -0.0256(17) 0.0269(17) -0.0268(16)
N6 0.0161(16) 0.023(2) 0.025(2) -0.0001(15) 0.0060(15) -0.0009(14)
N2 0.0200(17) 0.0206(18) 0.020(2) -0.0005(15) 0.0047(15) 0.0025(14)
F1 0.060(2) 0.075(2) 0.093(3) -0.040(2) 0.0533(19) -0.0243(18)
N5 0.0214(17) 0.029(2) 0.024(2) 0.0010(16) 0.0081(15) -0.0005(15)
N1 0.0193(17) 0.0204(19) 0.024(2) 0.0003(16) 0.0065(15) 0.0008(14)
N4 0.0238(18) 0.025(2) 0.026(2) -0.0003(16) 0.0058(16) -0.0001(15)
N3 0.0189(17) 0.025(2) 0.024(2) 0.0040(16) 0.0032(15) -0.0025(15)
F4 0.061(2) 0.110(3) 0.073(3) -0.046(2) 0.0371(19) -0.047(2)
O1 0.061(2) 0.049(2) 0.062(3) -0.002(2) 0.029(2) 0.0022(19)
C47 0.021(2) 0.023(2) 0.020(2) 0.0009(18) 0.0055(18) 0.0007(17)
F3 0.099(3) 0.070(3) 0.133(4) 0.017(2) 0.079(3) 0.011(2)
C16 0.020(2) 0.022(2) 0.032(3) 0.0029(19) 0.0071(19) -0.0005(17)
C48 0.019(2) 0.024(2) 0.021(2) -0.0023(19) 0.0066(18) -0.0008(17)
C49 0.017(2) 0.026(2) 0.031(3) 0.006(2) 0.0093(19) 0.0024(17)
C17 0.0159(19) 0.018(2) 0.030(3) 0.0026(19) 0.0065(18) 0.0009(16)
C53 0.019(2) 0.033(3) 0.028(3) -0.002(2) 0.0079(19) -0.0001(18)
C62 0.019(2) 0.028(3) 0.037(3) 0.008(2) 0.002(2) 0.0001(18)
C11 0.024(2) 0.020(2) 0.028(3) 0.0052(19) 0.0039(19) 0.0018(17)
C18 0.023(2) 0.024(2) 0.026(3) -0.001(2) 0.0052(19) -0.0026(18)
C42 0.021(2) 0.024(2) 0.024(3) -0.0005(19) 0.0067(19) 0.0009(17)
C12 0.023(2) 0.023(2) 0.027(3) 0.0017(19) 0.0088(19) 0.0013(17)
C43 0.021(2) 0.022(2) 0.022(3) -0.0014(18) 0.0056(18) 0.0014(17)
C10 0.027(2) 0.028(3) 0.025(3) 0.003(2) 0.0106(19) -0.0011(19)
C8 0.023(2) 0.028(3) 0.023(3) 0.003(2) 0.0020(19) 0.0052(18)
C37 0.031(2) 0.031(3) 0.030(3) 0.008(2) 0.008(2) -0.006(2)
C6 0.025(2) 0.024(2) 0.028(3) 0.004(2) 0.0013(19) -0.0041(18)
C61 0.018(2) 0.035(3) 0.043(3) 0.011(2) 0.003(2) -0.0032(19)
C45 0.017(2) 0.027(2) 0.028(3) -0.006(2) 0.0052(18) -0.0044(17)
C19 0.030(2) 0.025(2) 0.027(3) 0.002(2) 0.009(2) 0.0030(19)
C41 0.019(2) 0.035(3) 0.023(3) 0.004(2) -0.0010(18) -0.0029(18)
C22 0.021(2) 0.034(3) 0.032(3) -0.001(2) 0.011(2) -0.0044(19)
C7 0.028(2) 0.026(2) 0.026(3) -0.001(2) 0.001(2) -0.0022(19)
C54 0.018(2) 0.024(2) 0.036(3) 0.003(2) 0.0055(19) -0.0020(18)
C50 0.026(2) 0.032(3) 0.029(3) 0.007(2) 0.016(2) 0.0081(19)
C46 0.020(2) 0.021(2) 0.032(3) 0.0023(19) 0.0073(19) -0.0017(17)
C21 0.022(2) 0.035(3) 0.035(3) 0.002(2) 0.013(2) 0.0023(19)
C67 0.021(2) 0.026(2) 0.033(3) 0.006(2) 0.0039(19) 0.0007(18)
C60 0.020(2) 0.034(3) 0.036(3) 0.012(2) 0.006(2) 0.0055(19)
C66 0.023(2) 0.029(3) 0.041(3) -0.001(2) 0.007(2) -0.0031(19)
C13 0.025(2) 0.024(2) 0.051(3) -0.008(2) 0.022(2) -0.0049(18)
C44 0.021(2) 0.029(3) 0.027(3) 0.001(2) 0.0043(19) 0.0009(18)
C15 0.026(2) 0.023(2) 0.059(3) -0.014(2) 0.019(2) -0.0072(19)
C52 0.021(2) 0.039(3) 0.023(3) 0.001(2) 0.0020(19) 0.0065(19)
C56 0.023(2) 0.035(3) 0.040(3) -0.002(2) 0.009(2) -0.0020(19)
C38 0.028(2) 0.038(3) 0.036(3) 0.008(2) 0.008(2) -0.003(2)
C39 0.030(2) 0.032(3) 0.025(3) 0.008(2) 0.006(2) 0.004(2)
C55 0.020(2) 0.035(3) 0.031(3) 0.006(2) 0.003(2) -0.0004(19)
C65 0.032(2) 0.031(3) 0.041(3) -0.003(2) 0.002(2) 0.000(2)
C51 0.035(3) 0.050(3) 0.036(3) 0.015(2) 0.014(2) 0.013(2)
F6B 0.031(7) 0.026(9) 0.037(9) 0.001(7) 0.010(6) -0.023(7)
C64 0.032(2) 0.026(3) 0.042(3) -0.001(2) -0.007(2) -0.005(2)
C59 0.023(2) 0.052(3) 0.042(3) 0.013(3) 0.014(2) 0.007(2)
C9 0.035(2) 0.031(3) 0.035(3) 0.002(2) 0.014(2) 0.003(2)
C57 0.030(2) 0.043(3) 0.048(3) -0.008(3) 0.011(2) 0.004(2)
C14 0.030(2) 0.028(3) 0.064(4) -0.011(2) 0.026(2) -0.006(2)
C63 0.024(2) 0.026(3) 0.048(3) 0.010(2) -0.001(2) -0.0053(19)
C58 0.033(3) 0.056(4) 0.037(3) -0.001(3) 0.012(2) 0.009(2)
C20 0.043(3) 0.043(3) 0.033(3) -0.008(2) 0.016(2) -0.004(2)
C40 0.036(3) 0.044(3) 0.039(3) 0.015(2) 0.003(2) 0.003(2)
F8B 0.031(8) 0.034(8) 0.038(9) -0.004(7) 0.005(6) -0.007(6)
C68B 0.072(9) 0.046(8) 0.069(8) 0.005(7) 0.033(9) 0.008(9)
C23 0.032(4) 0.031(4) 0.062(5) -0.020(4) 0.033(4) -0.012(3)
C3 0.058(4) 0.071(5) 0.066(4) -0.027(4) 0.028(3) -0.017(3)
C29 0.048(4) 0.031(3) 0.071(4) -0.012(3) 0.040(3) -0.014(3)
C24 0.043(4) 0.030(3) 0.068(5) -0.017(3) 0.037(4) -0.017(3)
C25 0.053(5) 0.030(4) 0.071(6) -0.004(4) 0.032(4) -0.010(4)
C26 0.059(5) 0.034(4) 0.069(5) 0.000(4) 0.034(4) -0.010(4)
C27 0.070(5) 0.038(4) 0.074(5) 0.005(4) 0.043(4) -0.010(4)
C28 0.054(4) 0.033(4) 0.076(5) -0.002(4) 0.048(4) -0.009(4)
C30 0.039(4) 0.035(4) 0.069(5) -0.026(4) 0.037(4) -0.019(4)
C4 0.103(6) 0.090(5) 0.050(4) -0.007(4) 0.035(4) -0.025(4)
B1 0.046(4) 0.053(4) 0.078(6) -0.030(4) 0.038(4) -0.023(3)
F5B 0.043(7) 0.049(10) 0.050(11) 0.015(7) -0.017(8) -0.017(7)
B2B 0.050(7) 0.046(7) 0.044(7) 0.000(5) 0.012(5) -0.005(4)
C32 0.034(4) 0.052(5) 0.072(5) -0.030(4) 0.030(4) -0.014(4)
C33 0.031(3) 0.054(4) 0.063(5) -0.027(4) 0.020(4) -0.011(3)
C34 0.032(3) 0.047(4) 0.063(4) -0.022(3) 0.020(3) -0.008(3)
C35 0.028(3) 0.035(4) 0.065(5) -0.022(4) 0.025(3) -0.015(3)
C36 0.031(3) 0.036(4) 0.060(5) -0.022(3) 0.034(3) -0.010(3)
C31 0.033(5) 0.040(6) 0.063(7) -0.023(5) 0.035(5) -0.017(4)
C69B 0.084(12) 0.067(11) 0.081(12) 0.008(10) 0.049(10) 0.005(10)
F7B 0.099(12) 0.034(8) 0.047(10) 0.008(8) 0.027(10) -0.001(9)
C23A 0.037(4) 0.030(4) 0.064(5) -0.018(4) 0.036(4) -0.012(4)
C29A 0.044(5) 0.032(4) 0.072(5) -0.021(4) 0.040(4) -0.014(4)
C24A 0.044(4) 0.029(4) 0.064(5) -0.014(4) 0.036(4) -0.014(3)
C25A 0.052(5) 0.032(3) 0.071(5) -0.007(4) 0.039(4) -0.017(4)
C26A 0.065(4) 0.039(4) 0.075(5) -0.001(4) 0.036(4) -0.011(4)
C27A 0.063(5) 0.036(4) 0.075(5) -0.002(4) 0.042(4) -0.009(4)
C28A 0.057(5) 0.035(4) 0.076(5) -0.015(4) 0.042(4) -0.014(4)
C30A 0.036(4) 0.035(5) 0.067(5) -0.024(4) 0.039(4) -0.014(4)
C32A 0.024(4) 0.047(5) 0.067(5) -0.021(4) 0.024(4) -0.017(4)
C33A 0.026(4) 0.049(5) 0.063(6) -0.027(4) 0.015(4) -0.006(4)
C34A 0.026(4) 0.037(5) 0.061(5) -0.022(4) 0.014(4) -0.007(4)
C35A 0.028(4) 0.033(5) 0.057(6) -0.025(4) 0.022(4) -0.010(4)
C36A 0.029(3) 0.034(4) 0.067(5) -0.021(4) 0.032(4) -0.017(3)
C31A 0.029(3) 0.042(4) 0.063(4) -0.024(4) 0.028(3) -0.015(3)
B4 0.020(4) 0.025(4) 0.027(4) 0.011(3) 0.004(3) -0.008(3)
F13 0.028(4) 0.026(6) 0.061(6) -0.001(5) 0.006(4) 0.012(4)
F14 0.019(3) 0.033(4) 0.042(4) 0.012(3) 0.005(3) -0.001(3)
F15 0.025(3) 0.033(3) 0.026(3) 0.004(3) 0.003(2) -0.003(3)
F16 0.055(4) 0.054(5) 0.061(4) 0.001(4) 0.015(4) 0.002(4)
O3 0.056(4) 0.085(5) 0.089(5) -0.041(4) 0.038(3) -0.017(3)
O4 0.078(14) 0.043(12) 0.073(15) -0.011(10) 0.020(11) 0.043(11)
O2 0.06(2) 0.08(3) 0.04(2) 0.01(2) 0.003(19) 0.00(2)
O5 0.050(3) 0.052(3) 0.077(4) -0.002(3) 0.044(3) 0.007(2)
C1A 0.085(6) 0.085(7) 0.121(8) -0.004(6) 0.060(6) -0.016(5)
B3 0.019(3) 0.021(3) 0.019(3) 0.0025(19) 0.007(2) -0.0028(19)
F9 0.043(5) 0.047(8) 0.064(6) -0.003(7) 0.003(5) -0.002(5)
F10 0.048(4) 0.053(4) 0.068(5) 0.012(4) -0.003(4) -0.001(4)
F11 0.017(3) 0.037(4) 0.034(3) -0.001(3) 0.005(3) -0.003(3)
F12 0.050(6) 0.038(7) 0.050(6) 0.008(5) 0.021(5) -0.010(5)
F8A 0.036(8) 0.038(9) 0.043(10) -0.003(7) 0.006(6) -0.003(6)
F6A 0.048(8) 0.045(11) 0.046(9) 0.004(7) 0.005(6) -0.005(8)
B2A 0.048(7) 0.044(7) 0.042(8) 0.003(5) 0.012(5) -0.004(4)
F5A 0.031(7) 0.041(10) 0.036(10) -0.002(6) 0.008(7) -0.001(7)
F7A 0.094(13) 0.047(11) 0.064(11) -0.012(9) 0.003(10) -0.015(11)
C69A 0.077(8) 0.063(6) 0.075(8) 0.021(6) 0.045(6) 0.008(5)
C68A 0.068(6) 0.042(5) 0.066(5) 0.002(4) 0.031(6) 0.005(6)

loop_
_atom_type_symbol
_atom_type_description
_atom_type_scat_dispersion_real
_atom_type_scat_dispersion_imag
_atom_type_scat_source
C C 0.0033 0.0016 'International Tables Vol C Tables 4.2.6.8 and 6.1.1.4'
H H 0.0000 0.0000 'International Tables Vol C Tables 4.2.6.8 and 6.1.1.4'
B B 0.0013 0.0007 'International Tables Vol C Tables 4.2.6.8 and 6.1.1.4'
Co Co 0.3494 0.9721 'International Tables Vol C Tables 4.2.6.8 and 6.1.1.4'
F F 0.0171 0.0103 'International Tables Vol C Tables 4.2.6.8 and 6.1.1.4'
N N 0.0061 0.0033 'International Tables Vol C Tables 4.2.6.8 and 6.1.1.4'
O O 0.0106 0.0060 'International Tables Vol C Tables 4.2.6.8 and 6.1.1.4'

loop_
_geom_angle_atom_site_label_1
_geom_angle_atom_site_label_2
_geom_angle_atom_site_label_3
_geom_angle
_geom_angle_site_symmetry_1
_geom_angle_site_symmetry_3
_geom_angle_publ_flag
N6 Co1 N5 162.28(13) . . ?
N6 Co1 N4 87.85(14) . . ?
N6 Co1 N3 93.56(13) . . ?
N2 Co1 N6 81.37(14) . . ?
N2 Co1 N5 80.97(14) . . ?
N2 Co1 N1 175.87(14) . . ?
N2 Co1 N4 98.02(14) . . ?
N2 Co1 N3 105.02(13) . . ?
N5 Co1 N4 93.10(14) . . ?
N5 Co1 N3 92.47(13) . . ?
N1 Co1 N6 100.86(13) . . ?
N1 Co1 N5 96.67(14) . . ?
N1 Co1 N4 78.68(13) . . ?
N1 Co1 N3 78.40(13) . . ?
N3 Co1 N4 156.88(13) . . ?
C48 N6 Co1 114.2(3) . . ?
C53 N6 Co1 128.8(3) . . ?
C53 N6 C48 116.9(4) . . ?
C47 N2 Co1 119.4(3) . . ?
C43 N2 Co1 120.2(3) . . ?
C43 N2 C47 120.1(3) . . ?
C42 N5 Co1 113.9(3) . . ?
C37 N5 Co1 128.7(3) . . ?
C37 N5 C42 117.4(4) . . ?
C16 N1 Co1 120.0(3) . . ?
C16 N1 C12 119.9(3) . . ?
C12 N1 Co1 119.8(3) . . ?
C17 N4 Co1 111.2(3) . . ?
C22 N4 Co1 129.5(3) . . ?
C22 N4 C17 117.5(4) . . ?
C11 N3 Co1 112.0(3) . . ?
C6 N3 Co1 129.1(3) . . ?
C6 N3 C11 117.8(4) . . ?
C3 O1 C68B 119(2) . . ?
C3 O1 C68A 110.9(7) . . ?
N2 C47 C48 112.4(3) . . ?
N2 C47 C46 120.8(4) . . ?
C46 C47 C48 126.5(4) . . ?
N1 C16 C17 114.2(3) . . ?
N1 C16 C15 121.1(4) . . ?
C15 C16 C17 124.7(4) . . ?
N6 C48 C47 112.4(3) . . ?
N6 C48 C49 122.4(4) . . ?
C49 C48 C47 125.1(4) . . ?
C48 C49 H49 119.8 . . ?
C48 C49 C50 120.3(4) . . ?
C50 C49 H49 119.8 . . ?
N4 C17 C16 114.3(4) . . ?
N4 C17 C18 122.0(4) . . ?
C18 C17 C16 123.7(4) . . ?
N6 C53 H53 118.6 . . ?
N6 C53 C52 122.8(4) . . ?
C52 C53 H53 118.6 . . ?
C61 C62 C67 119.3(4) . . ?
C61 C62 C63 121.7(4) . . ?
C63 C62 C67 119.0(4) . . ?
N3 C11 C12 114.0(4) . . ?
N3 C11 C10 122.4(4) . . ?
C10 C11 C12 123.6(4) . . ?
C17 C18 H18 120.0 . . ?
C17 C18 C19 120.1(4) . . ?
C19 C18 H18 120.0 . . ?
N5 C42 C43 113.4(3) . . ?
N5 C42 C41 121.6(4) . . ?
C41 C42 C43 125.0(4) . . ?
N1 C12 C11 114.0(4) . . ?
N1 C12 C13 120.8(4) . . ?
C13 C12 C11 125.2(4) . . ?
N2 C43 C42 111.3(3) . . ?
N2 C43 C44 121.1(4) . . ?
C44 C43 C42 127.4(4) . . ?
C11 C10 H10 120.1 . . ?
C11 C10 C8 119.7(4) . . ?
C8 C10 H10 120.1 . . ?
C10 C8 C9 121.0(4) . . ?
C7 C8 C10 117.5(4) . . ?
C7 C8 C9 121.4(4) . . ?
N5 C37 H37 118.4 . . ?
N5 C37 C38 123.1(4) . . ?
C38 C37 H37 118.4 . . ?
N3 C6 H6 118.6 . . ?
N3 C6 C7 122.7(4) . . ?
C7 C6 H6 118.6 . . ?
C62 C61 H61 118.8 . . ?
C60 C61 C62 122.3(4) . . ?
C60 C61 H61 118.8 . . ?
C46 C45 C54 116.8(4) . . ?
C44 C45 C54 123.9(4) . . ?
C44 C45 C46 119.1(4) . . ?
C18 C19 C20 120.9(4) . . ?
C21 C19 C18 117.1(4) . . ?
C21 C19 C20 122.0(4) . . ?
C42 C41 H41 119.7 . . ?
C42 C41 C39 120.6(4) . . ?
C39 C41 H41 119.7 . . ?
N4 C22 H22 118.2 . . ?
N4 C22 C21 123.7(4) . . ?
C21 C22 H22 118.2 . . ?
C8 C7 C6 119.6(4) . . ?
C8 C7 H7 120.2 . . ?
C6 C7 H7 120.2 . . ?
C67 C54 C45 121.0(4) . . ?
C67 C54 C55 121.2(4) . . ?
C55 C54 C45 117.7(4) . . ?
C49 C50 C52 116.9(4) . . ?
C49 C50 C51 121.4(4) . . ?
C52 C50 C51 121.7(4) . . ?
C47 C46 C45 119.5(4) . . ?
C47 C46 H46 120.3 . . ?
C45 C46 H46 120.3 . . ?
C19 C21 H21 120.2 . . ?
C22 C21 C19 119.7(4) . . ?
C22 C21 H21 120.2 . . ?
C54 C67 C62 119.0(4) . . ?
C54 C67 C66 122.7(4) . . ?
C66 C67 C62 118.3(4) . . ?
C61 C60 C55 118.8(4) . . ?
C61 C60 C59 123.4(4) . . ?
C59 C60 C55 117.8(4) . . ?
C67 C66 H66 119.3 . . ?
C65 C66 C67 121.4(4) . . ?
C65 C66 H66 119.3 . . ?
C12 C13 H13 120.0 . . ?
C14 C13 C12 120.0(4) . . ?
C14 C13 H13 120.0 . . ?
C43 C44 C45 119.4(4) . . ?
C43 C44 H44 120.3 . . ?
C45 C44 H44 120.3 . . ?
C16 C15 H15 120.0 . . ?
C16 C15 C14 119.9(4) . . ?
C14 C15 H15 120.0 . . ?
C53 C52 C50 120.5(4) . . ?
C53 C52 H52 119.7 . . ?
C50 C52 H52 119.7 . . ?
C55 C56 H56 118.9 . . ?
C57 C56 H56 118.9 . . ?
C57 C56 C55 122.2(4) . . ?
C37 C38 H38 120.1 . . ?
C39 C38 C37 119.9(4) . . ?
C39 C38 H38 120.1 . . ?
C41 C39 C40 120.7(4) . . ?
C38 C39 C41 117.4(4) . . ?
C38 C39 C40 121.9(4) . . ?
C54 C55 C60 119.1(4) . . ?
C54 C55 C56 123.4(4) . . ?
C56 C55 C60 117.5(4) . . ?
C66 C65 H65 120.0 . . ?
C66 C65 C64 120.0(5) . . ?
C64 C65 H65 120.0 . . ?
C50 C51 H51A 109.5 . . ?
C50 C51 H51B 109.5 . . ?
C50 C51 H51C 109.5 . . ?
H51A C51 H51B 109.5 . . ?
H51A C51 H51C 109.5 . . ?
H51B C51 H51C 109.5 . . ?
C65 C64 H64 119.8 . . ?
C63 C64 C65 120.3(4) . . ?
C63 C64 H64 119.8 . . ?
C60 C59 H59 119.0 . . ?
C58 C59 C60 122.0(4) . . ?
C58 C59 H59 119.0 . . ?
C8 C9 H9A 109.5 . . ?
C8 C9 H9B 109.5 . . ?
C8 C9 H9C 109.5 . . ?
H9A C9 H9B 109.5 . . ?
H9A C9 H9C 109.5 . . ?
H9B C9 H9C 109.5 . . ?
C56 C57 H57 119.7 . . ?
C56 C57 C58 120.6(5) . . ?
C58 C57 H57 119.7 . . ?
C13 C14 C15 118.3(4) . . ?
C13 C14 C23 116.1(6) . . ?
C13 C14 C23A 124.0(8) . . ?
C15 C14 C23 124.5(6) . . ?
C15 C14 C23A 117.0(8) . . ?
C62 C63 H63 119.5 . . ?
C64 C63 C62 121.0(4) . . ?
C64 C63 H63 119.5 . . ?
C59 C58 C57 119.9(5) . . ?
C59 C58 H58 120.1 . . ?
C57 C58 H58 120.1 . . ?
C19 C20 H20A 109.5 . . ?
C19 C20 H20B 109.5 . . ?
C19 C20 H20C 109.5 . . ?
H20A C20 H20B 109.5 . . ?
H20A C20 H20C 109.5 . . ?
H20B C20 H20C 109.5 . . ?
C39 C40 H40A 109.5 . . ?
C39 C40 H40B 109.5 . . ?
C39 C40 H40C 109.5 . . ?
H40A C40 H40B 109.5 . . ?
H40A C40 H40C 109.5 . . ?
H40B C40 H40C 109.5 . . ?
O1 C68B H68A 111.1 . . ?
O1 C68B H68B 109.1 . . ?
O1 C68B C69B 107(2) . . ?
H68A C68B H68B 108.5 . . ?
C69B C68B H68A 112.1 . . ?
C69B C68B H68B 108.8 . . ?
C24 C23 C14 123.7(9) . . ?
C36 C23 C14 115.1(9) . . ?
C36 C23 C24 121.1(10) . . ?
O1 C3 H3A 109.9 . . ?
O1 C3 H3B 109.9 . . ?
O1 C3 C4 109.0(5) . . ?
H3A C3 H3B 108.3 . . ?
C4 C3 H3A 109.9 . . ?
C4 C3 H3B 109.9 . . ?
C24 C29 C28 120.0 . . ?
C24 C29 C30 120.5(6) . . ?
C28 C29 C30 119.5(6) . . ?
C29 C24 C23 117.8(6) . . ?
C29 C24 C25 120.0 . . ?
C25 C24 C23 122.2(6) . . ?
C24 C25 H25 120.0 . . ?
C24 C25 C26 120.0 . . ?
C26 C25 H25 120.0 . . ?
C25 C26 H26 120.0 . . ?
C25 C26 C27 120.0 . . ?
C27 C26 H26 120.0 . . ?
C26 C27 H27 120.0 . . ?
C28 C27 C26 120.0 . . ?
C28 C27 H27 120.0 . . ?
C29 C28 H28 120.0 . . ?
C27 C28 C29 120.0 . . ?
C27 C28 H28 120.0 . . ?
C29 C30 H30 119.1 . . ?
C29 C30 C31 121.7(8) . . ?
C31 C30 H30 119.1 . . ?
C3 C4 H4A 109.5 . . ?
C3 C4 H4B 109.5 . . ?
C3 C4 H4C 109.5 . . ?
H4A C4 H4B 109.5 . . ?
H4A C4 H4C 109.5 . . ?
H4B C4 H4C 109.5 . . ?
F2 B1 F1 109.9(5) . . ?
F2 B1 F4 109.1(6) . . ?
F2 B1 F3 109.8(5) . . ?
F1 B1 F4 110.0(5) . . ?
F1 B1 F3 108.8(6) . . ?
F4 B1 F3 109.3(5) . . ?
F6B B2B F8B 99(3) . . ?
F6B B2B F5B 108(2) . . ?
F6B B2B F7B 100(3) . . ?
F5B B2B F8B 117(3) . . ?
F7B B2B F8B 124(3) . . ?
F7B B2B F5B 106(2) . . ?
C33 C32 H32 120.0 . . ?
C33 C32 C31 120.0 . . ?
C31 C32 H32 120.0 . . ?
C32 C33 H33 120.0 . . ?
C32 C33 C34 120.0 . . ?
C34 C33 H33 120.0 . . ?
C33 C34 H34 120.0 . . ?
C35 C34 C33 120.0 . . ?
C35 C34 H34 120.0 . . ?
C34 C35 H35 120.0 . . ?
C34 C35 C36 120.0 . . ?
C36 C35 H35 120.0 . . ?
C35 C36 C23 120.8(7) . . ?
C31 C36 C23 119.2(7) . . ?
C31 C36 C35 120.0 . . ?
C32 C31 C30 120.4(6) . . ?
C36 C31 C30 119.6(6) . . ?
C36 C31 C32 120.0 . . ?
C68B C69B H69A 109.5 . . ?
C68B C69B H69B 109.5 . . ?
C68B C69B H69C 109.5 . . ?
H69A C69B H69B 109.5 . . ?
H69A C69B H69C 109.5 . . ?
H69B C69B H69C 109.5 . . ?
C24A C23A C14 112.7(11) . . ?
C24A C23A C36A 120.3(14) . . ?
C36A C23A C14 126.8(12) . . ?
C24A C29A C28A 120.0 . . ?
C30A C29A C24A 118.6(8) . . ?
C30A C29A C28A 121.4(8) . . ?
C29A C24A C23A 119.3(9) . . ?
C25A C24A C23A 120.7(9) . . ?
C25A C24A C29A 120.0 . . ?
C24A C25A H25A 120.0 . . ?
C26A C25A C24A 120.0 . . ?
C26A C25A H25A 120.0 . . ?
C25A C26A H26A 120.0 . . ?
C25A C26A C27A 120.0 . . ?
C27A C26A H26A 120.0 . . ?
C26A C27A H27A 120.0 . . ?
C28A C27A C26A 120.0 . . ?
C28A C27A H27A 120.0 . . ?
C29A C28A H28A 120.0 . . ?
C27A C28A C29A 120.0 . . ?
C27A C28A H28A 120.0 . . ?
C29A C30A H30A 118.0 . . ?
C29A C30A C31A 124.0(10) . . ?
C31A C30A H30A 118.0 . . ?
C33A C32A H32A 120.0 . . ?
C33A C32A C31A 120.0 . . ?
C31A C32A H32A 120.0 . . ?
C32A C33A H33A 120.0 . . ?
C32A C33A C34A 120.0 . . ?
C34A C33A H33A 120.0 . . ?
C33A C34A H34A 120.0 . . ?
C33A C34A C35A 120.0 . . ?
C35A C34A H34A 120.0 . . ?
C34A C35A H35A 120.0 . . ?
C34A C35A C36A 120.0 . . ?
C36A C35A H35A 120.0 . . ?
C35A C36A C23A 120.9(9) . . ?
C31A C36A C23A 119.1(9) . . ?
C31A C36A C35A 120.0 . . ?
C32A C31A C30A 121.3(8) . . ?
C36A C31A C30A 118.7(8) . . ?
C36A C31A C32A 120.0 . . ?
F14 B4 F13 115.1(9) . . ?
F14 B4 F15 105.2(7) . . ?
F15 B4 F13 105.6(8) . . ?
F16 B4 F13 107.9(10) . . ?
F16 B4 F14 103.9(9) . . ?
F16 B4 F15 119.5(9) . . ?
H3C O3 H3D 104.5 . . ?
H4D O4 H4E 123.2 . . ?
H2A O2 H2B 127.2 . . ?
C1A O5 H5 109.5 . . ?
O5 C1A H1AA 109.5 . . ?
O5 C1A H1AB 109.5 . . ?
O5 C1A H1AC 109.5 . . ?
H1AA C1A H1AB 109.5 . . ?
H1AA C1A H1AC 109.5 . . ?
H1AB C1A H1AC 109.5 . . ?
F10 B3 F9 116.9(12) . . ?
F10 B3 F11 105.2(8) . . ?
F10 B3 F12 105.8(9) . . ?
F11 B3 F9 110.0(12) . . ?
F12 B3 F9 111.1(13) . . ?
F12 B3 F11 107.3(9) . . ?
F6A B2A F8A 121(3) . . ?
F6A B2A F5A 101(3) . . ?
F5A B2A F8A 107(3) . . ?
F7A B2A F8A 96(3) . . ?
F7A B2A F6A 129(3) . . ?
F7A B2A F5A 99(2) . . ?
H69D C69A H69E 109.5 . . ?
H69D C69A H69F 109.5 . . ?
H69E C69A H69F 109.5 . . ?
C68A C69A H69D 109.5 . . ?
C68A C69A H69E 109.5 . . ?
C68A C69A H69F 109.5 . . ?
O1 C68A C69A 108.2(12) . . ?
O1 C68A H68C 110.1 . . ?
O1 C68A H68D 110.1 . . ?
C69A C68A H68C 110.1 . . ?
C69A C68A H68D 110.1 . . ?
H68C C68A H68D 108.4 . . ?

loop_
_geom_bond_atom_site_label_1
_geom_bond_atom_site_label_2
_geom_bond_distance
_geom_bond_site_symmetry_2
_geom_bond_publ_flag
Co1 N6 1.985(3) . ?
Co1 N2 1.859(3) . ?
Co1 N5 1.992(3) . ?
Co1 N1 1.923(3) . ?
Co1 N4 2.163(4) . ?
Co1 N3 2.153(4) . ?
F2 B1 1.367(7) . ?
N6 C48 1.372(5) . ?
N6 C53 1.335(5) . ?
N2 C47 1.354(5) . ?
N2 C43 1.352(5) . ?
F1 B1 1.381(7) . ?
N5 C42 1.363(5) . ?
N5 C37 1.339(5) . ?
N1 C16 1.347(5) . ?
N1 C12 1.358(5) . ?
N4 C17 1.349(5) . ?
N4 C22 1.341(5) . ?
N3 C11 1.348(5) . ?
N3 C6 1.331(5) . ?
F4 B1 1.380(8) . ?
O1 C68B 1.440(17) . ?
O1 C3 1.422(6) . ?
O1 C68A 1.435(9) . ?
C47 C48 1.465(5) . ?
C47 C46 1.380(5) . ?
F3 B1 1.391(8) . ?
C16 C17 1.473(6) . ?
C16 C15 1.379(6) . ?
C48 C49 1.374(6) . ?
C49 H49 0.9500 . ?
C49 C50 1.381(6) . ?
C17 C18 1.387(6) . ?
C53 H53 0.9500 . ?
C53 C52 1.378(6) . ?
C62 C61 1.390(6) . ?
C62 C67 1.431(6) . ?
C62 C63 1.414(6) . ?
C11 C12 1.478(6) . ?
C11 C10 1.384(6) . ?
C18 H18 0.9500 . ?
C18 C19 1.398(6) . ?
C42 C43 1.469(6) . ?
C42 C41 1.379(6) . ?
C12 C13 1.386(6) . ?
C43 C44 1.379(6) . ?
C10 H10 0.9500 . ?
C10 C8 1.387(6) . ?
C8 C7 1.381(6) . ?
C8 C9 1.505(6) . ?
C37 H37 0.9500 . ?
C37 C38 1.380(6) . ?
C6 H6 0.9500 . ?
C6 C7 1.391(6) . ?
C61 H61 0.9500 . ?
C61 C60 1.388(6) . ?
C45 C54 1.500(5) . ?
C45 C46 1.390(6) . ?
C45 C44 1.385(6) . ?
C19 C21 1.386(6) . ?
C19 C20 1.495(6) . ?
C41 H41 0.9500 . ?
C41 C39 1.385(6) . ?
C22 H22 0.9500 . ?
C22 C21 1.372(6) . ?
C7 H7 0.9500 . ?
C54 C67 1.404(6) . ?
C54 C55 1.405(6) . ?
C50 C52 1.388(6) . ?
C50 C51 1.499(6) . ?
C46 H46 0.9500 . ?
C21 H21 0.9500 . ?
C67 C66 1.422(6) . ?
C60 C55 1.440(6) . ?
C60 C59 1.440(6) . ?
C66 H66 0.9500 . ?
C66 C65 1.352(6) . ?
C13 H13 0.9500 . ?
C13 C14 1.383(6) . ?
C44 H44 0.9500 . ?
C15 H15 0.9500 . ?
C15 C14 1.396(6) . ?
C52 H52 0.9500 . ?
C56 H56 0.9500 . ?
C56 C55 1.423(6) . ?
C56 C57 1.344(6) . ?
C38 H38 0.9500 . ?
C38 C39 1.375(6) . ?
C39 C40 1.493(6) . ?
C65 H65 0.9500 . ?
C65 C64 1.431(7) . ?
C51 H51A 0.9800 . ?
C51 H51B 0.9800 . ?
C51 H51C 0.9800 . ?
F6B B2B 1.370(15) . ?
C64 H64 0.9500 . ?
C64 C63 1.356(7) . ?
C59 H59 0.9500 . ?
C59 C58 1.338(7) . ?
C9 H9A 0.9800 . ?
C9 H9B 0.9800 . ?
C9 H9C 0.9800 . ?
C57 H57 0.9500 . ?
C57 C58 1.419(7) . ?
C14 C23 1.525(15) . ?
C14 C23A 1.52(2) . ?
C63 H63 0.9500 . ?
C58 H58 0.9500 . ?
C20 H20A 0.9800 . ?
C20 H20B 0.9800 . ?
C20 H20C 0.9800 . ?
C40 H40A 0.9800 . ?
C40 H40B 0.9800 . ?
C40 H40C 0.9800 . ?
F8B B2B 1.390(14) . ?
C68B H68A 0.9900 . ?
C68B H68B 0.9900 . ?
C68B C69B 1.51(2) . ?
C23 C24 1.447(13) . ?
C23 C36 1.416(13) . ?
C3 H3A 0.9900 . ?
C3 H3B 0.9900 . ?
C3 C4 1.486(9) . ?
C29 C24 1.3900 . ?
C29 C28 1.3900 . ?
C29 C30 1.397(13) . ?
C24 C25 1.3900 . ?
C25 H25 0.9500 . ?
C25 C26 1.3900 . ?
C26 H26 0.9500 . ?
C26 C27 1.3900 . ?
C27 H27 0.9500 . ?
C27 C28 1.3900 . ?
C28 H28 0.9500 . ?
C30 H30 0.9500 . ?
C30 C31 1.405(13) . ?
C4 H4A 0.9800 . ?
C4 H4B 0.9800 . ?
C4 H4C 0.9800 . ?
F5B B2B 1.376(14) . ?
B2B F7B 1.373(14) . ?
C32 H32 0.9500 . ?
C32 C33 1.3900 . ?
C32 C31 1.3900 . ?
C33 H33 0.9500 . ?
C33 C34 1.3900 . ?
C34 H34 0.9500 . ?
C34 C35 1.3900 . ?
C35 H35 0.9500 . ?
C35 C36 1.3900 . ?
C36 C31 1.3900 . ?
C69B H69A 0.9800 . ?
C69B H69B 0.9800 . ?
C69B H69C 0.9800 . ?
C23A C24A 1.423(17) . ?
C23A C36A 1.448(18) . ?
C29A C24A 1.3900 . ?
C29A C28A 1.3900 . ?
C29A C30A 1.402(18) . ?
C24A C25A 1.3900 . ?
C25A H25A 0.9500 . ?
C25A C26A 1.3900 . ?
C26A H26A 0.9500 . ?
C26A C27A 1.3900 . ?
C27A H27A 0.9500 . ?
C27A C28A 1.3900 . ?
C28A H28A 0.9500 . ?
C30A H30A 0.9500 . ?
C30A C31A 1.383(18) . ?
C32A H32A 0.9500 . ?
C32A C33A 1.3900 . ?
C32A C31A 1.3900 . ?
C33A H33A 0.9500 . ?
C33A C34A 1.3900 . ?
C34A H34A 0.9500 . ?
C34A C35A 1.3900 . ?
C35A H35A 0.9500 . ?
C35A C36A 1.3900 . ?
C36A C31A 1.3900 . ?
B4 F13 1.373(5) . ?
B4 F14 1.365(5) . ?
B4 F15 1.367(5) . ?
B4 F16 1.365(5) . ?
O3 H3C 0.8700 . ?
O3 H3D 0.8700 . ?
O4 H4D 0.8287 . ?
O4 H4E 0.8373 . ?
O2 H2A 0.9378 . ?
O2 H2B 0.8700 . ?
O5 H5 0.8400 . ?
O5 C1A 1.414(4) . ?
C1A H1AA 0.9800 . ?
C1A H1AB 0.9800 . ?
C1A H1AC 0.9800 . ?
B3 F9 1.367(5) . ?
B3 F10 1.363(5) . ?
B3 F11 1.365(5) . ?
B3 F12 1.363(5) . ?
F8A B2A 1.390(15) . ?
F6A B2A 1.376(14) . ?
B2A F5A 1.382(15) . ?
B2A F7A 1.367(15) . ?
C69A H69D 0.9800 . ?
C69A H69E 0.9800 . ?
C69A H69F 0.9800 . ?
C69A C68A 1.510(19) . ?
C68A H68C 0.9900 . ?
C68A H68D 0.9900 . ?

loop_
_geom_torsion_atom_site_label_1
_geom_torsion_atom_site_label_2
_geom_torsion_atom_site_label_3
_geom_torsion_atom_site_label_4
_geom_torsion
_geom_torsion_site_symmetry_1
_geom_torsion_site_symmetry_2
_geom_torsion_site_symmetry_3
_geom_torsion_site_symmetry_4
_geom_torsion_publ_flag
Co1 N6 C48 C47 -3.4(4) . . . . ?
Co1 N6 C48 C49 179.1(3) . . . . ?
Co1 N6 C53 C52 178.5(3) . . . . ?
Co1 N2 C47 C48 -3.3(5) . . . . ?
Co1 N2 C47 C46 171.0(3) . . . . ?
Co1 N2 C43 C42 5.6(5) . . . . ?
Co1 N2 C43 C44 -169.8(3) . . . . ?
Co1 N5 C42 C43 -0.7(4) . . . . ?
Co1 N5 C42 C41 177.9(3) . . . . ?
Co1 N5 C37 C38 -177.4(3) . . . . ?
Co1 N1 C16 C17 6.5(5) . . . . ?
Co1 N1 C16 C15 -171.9(3) . . . . ?
Co1 N1 C12 C11 -6.6(5) . . . . ?
Co1 N1 C12 C13 172.4(3) . . . . ?
Co1 N4 C17 C16 13.5(4) . . . . ?
Co1 N4 C17 C18 -164.0(3) . . . . ?
Co1 N4 C22 C21 160.9(3) . . . . ?
Co1 N3 C11 C12 12.4(4) . . . . ?
Co1 N3 C11 C10 -166.5(3) . . . . ?
Co1 N3 C6 C7 165.2(3) . . . . ?
N6 Co1 N2 C47 1.1(3) . . . . ?
N6 Co1 N2 C43 173.6(3) . . . . ?
N6 C48 C49 C50 1.9(6) . . . . ?
N6 C53 C52 C50 2.0(7) . . . . ?
N2 C47 C48 N6 4.3(5) . . . . ?
N2 C47 C48 C49 -178.4(4) . . . . ?
N2 C47 C46 C45 -1.6(6) . . . . ?
N2 C43 C44 C45 -0.7(6) . . . . ?
N5 Co1 N2 C47 -177.3(3) . . . . ?
N5 Co1 N2 C43 -4.9(3) . . . . ?
N5 C42 C43 N2 -2.8(5) . . . . ?
N5 C42 C43 C44 172.2(4) . . . . ?
N5 C42 C41 C39 -1.2(7) . . . . ?
N5 C37 C38 C39 0.7(7) . . . . ?
N1 C16 C17 N4 -13.6(5) . . . . ?
N1 C16 C17 C18 163.8(4) . . . . ?
N1 C16 C15 C14 -0.7(7) . . . . ?
N1 C12 C13 C14 -0.2(7) . . . . ?
N4 Co1 N2 C47 -85.4(3) . . . . ?
N4 Co1 N2 C43 87.0(3) . . . . ?
N4 C17 C18 C19 -0.1(6) . . . . ?
N4 C22 C21 C19 0.4(7) . . . . ?
N3 Co1 N2 C47 92.5(3) . . . . ?
N3 Co1 N2 C43 -95.0(3) . . . . ?
N3 C11 C12 N1 -4.9(5) . . . . ?
N3 C11 C12 C13 176.1(4) . . . . ?
N3 C11 C10 C8 -0.3(6) . . . . ?
N3 C6 C7 C8 -1.5(6) . . . . ?
C47 N2 C43 C42 178.0(3) . . . . ?
C47 N2 C43 C44 2.6(6) . . . . ?
C47 C48 C49 C50 -175.2(4) . . . . ?
C16 N1 C12 C11 -179.9(3) . . . . ?
C16 N1 C12 C13 -0.9(6) . . . . ?
C16 C17 C18 C19 -177.3(4) . . . . ?
C16 C15 C14 C13 -0.4(7) . . . . ?
C16 C15 C14 C23 167.2(7) . . . . ?
C16 C15 C14 C23A -170.9(8) . . . . ?
C48 N6 C53 C52 1.5(6) . . . . ?
C48 C47 C46 C45 171.8(4) . . . . ?
C48 C49 C50 C52 1.6(6) . . . . ?
C48 C49 C50 C51 -179.4(4) . . . . ?
C49 C50 C52 C53 -3.5(6) . . . . ?
C17 N4 C22 C21 -2.2(6) . . . . ?
C17 C16 C15 C14 -179.0(4) . . . . ?
C17 C18 C19 C21 -1.7(6) . . . . ?
C17 C18 C19 C20 177.6(4) . . . . ?
C53 N6 C48 C47 174.0(3) . . . . ?
C53 N6 C48 C49 -3.5(6) . . . . ?
C62 C61 C60 C55 -1.1(6) . . . . ?
C62 C61 C60 C59 177.8(4) . . . . ?
C62 C67 C66 C65 1.2(6) . . . . ?
C11 N3 C6 C7 -1.8(6) . . . . ?
C11 C12 C13 C14 178.7(4) . . . . ?
C11 C10 C8 C7 -3.0(6) . . . . ?
C11 C10 C8 C9 175.4(4) . . . . ?
C18 C19 C21 C22 1.5(6) . . . . ?
C42 N5 C37 C38 0.7(7) . . . . ?
C42 C43 C44 C45 -175.3(4) . . . . ?
C42 C41 C39 C38 2.6(7) . . . . ?
C42 C41 C39 C40 -178.1(4) . . . . ?
C12 N1 C16 C17 179.8(4) . . . . ?
C12 N1 C16 C15 1.4(6) . . . . ?
C12 C11 C10 C8 -179.1(4) . . . . ?
C12 C13 C14 C15 0.8(7) . . . . ?
C12 C13 C14 C23 -167.8(6) . . . . ?
C12 C13 C14 C23A 170.7(8) . . . . ?
C43 N2 C47 C48 -175.8(3) . . . . ?
C43 N2 C47 C46 -1.5(6) . . . . ?
C43 C42 C41 C39 177.3(4) . . . . ?
C10 C11 C12 N1 174.0(4) . . . . ?
C10 C11 C12 C13 -5.0(7) . . . . ?
C10 C8 C7 C6 3.8(6) . . . . ?
C37 N5 C42 C43 -179.1(4) . . . . ?
C37 N5 C42 C41 -0.5(6) . . . . ?
C37 C38 C39 C41 -2.3(7) . . . . ?
C37 C38 C39 C40 178.4(5) . . . . ?
C6 N3 C11 C12 -178.4(3) . . . . ?
C6 N3 C11 C10 2.7(6) . . . . ?
C61 C62 C67 C54 0.5(6) . . . . ?
C61 C62 C67 C66 179.7(4) . . . . ?
C61 C62 C63 C64 179.4(4) . . . . ?
C61 C60 C55 C54 -2.7(6) . . . . ?
C61 C60 C55 C56 178.1(4) . . . . ?
C61 C60 C59 C58 -178.5(5) . . . . ?
C45 C54 C67 C62 172.2(4) . . . . ?
C45 C54 C67 C66 -7.0(6) . . . . ?
C45 C54 C55 C60 -171.3(4) . . . . ?
C45 C54 C55 C56 7.9(6) . . . . ?
C41 C42 C43 N2 178.6(4) . . . . ?
C41 C42 C43 C44 -6.3(7) . . . . ?
C22 N4 C17 C16 179.5(4) . . . . ?
C22 N4 C17 C18 2.0(6) . . . . ?
C54 C45 C46 C47 -171.5(4) . . . . ?
C54 C45 C44 C43 172.2(4) . . . . ?
C54 C67 C66 C65 -179.5(4) . . . . ?
C46 C47 C48 N6 -169.6(4) . . . . ?
C46 C47 C48 C49 7.7(7) . . . . ?
C46 C45 C54 C67 -100.1(5) . . . . ?
C46 C45 C54 C55 76.6(5) . . . . ?
C46 C45 C44 C43 -2.3(6) . . . . ?
C67 C62 C61 C60 2.2(6) . . . . ?
C67 C62 C63 C64 0.0(6) . . . . ?
C67 C54 C55 C60 5.4(6) . . . . ?
C67 C54 C55 C56 -175.5(4) . . . . ?
C67 C66 C65 C64 -0.7(7) . . . . ?
C60 C59 C58 C57 0.7(7) . . . . ?
C66 C65 C64 C63 -0.2(7) . . . . ?
C13 C14 C23 C24 69.8(12) . . . . ?
C13 C14 C23 C36 -113.0(9) . . . . ?
C13 C14 C23A C24A 78.6(14) . . . . ?
C13 C14 C23A C36A -97.4(15) . . . . ?
C44 C45 C54 C67 85.2(6) . . . . ?
C44 C45 C54 C55 -98.1(5) . . . . ?
C44 C45 C46 C47 3.5(6) . . . . ?
C15 C16 C17 N4 164.8(4) . . . . ?
C15 C16 C17 C18 -17.8(7) . . . . ?
C15 C14 C23 C24 -98.1(11) . . . . ?
C15 C14 C23 C36 79.2(11) . . . . ?
C15 C14 C23A C24A -111.4(11) . . . . ?
C15 C14 C23A C36A 72.6(16) . . . . ?
C56 C57 C58 C59 -1.5(7) . . . . ?
C55 C54 C67 C62 -4.3(6) . . . . ?
C55 C54 C67 C66 176.5(4) . . . . ?
C55 C60 C59 C58 0.4(7) . . . . ?
C55 C56 C57 C58 1.1(7) . . . . ?
C65 C64 C63 C62 0.5(7) . . . . ?
C51 C50 C52 C53 177.5(4) . . . . ?
C59 C60 C55 C54 178.4(4) . . . . ?
C59 C60 C55 C56 -0.8(6) . . . . ?
C9 C8 C7 C6 -174.5(4) . . . . ?
C57 C56 C55 C54 -179.1(4) . . . . ?
C57 C56 C55 C60 0.1(7) . . . . ?
C14 C23 C24 C29 179.3(8) . . . . ?
C14 C23 C24 C25 -1.7(14) . . . . ?
C14 C23 C36 C35 1.9(12) . . . . ?
C14 C23 C36 C31 -179.7(7) . . . . ?
C14 C23A C24A C29A -176.8(9) . . . . ?
C14 C23A C24A C25A 3.2(16) . . . . ?
C14 C23A C36A C35A -3.0(19) . . . . ?
C14 C23A C36A C31A 176.1(11) . . . . ?
C63 C62 C61 C60 -177.2(4) . . . . ?
C63 C62 C67 C54 179.9(4) . . . . ?
C63 C62 C67 C66 -0.9(6) . . . . ?
C20 C19 C21 C22 -177.7(4) . . . . ?
C68B O1 C3 C4 -179(6) . . . . ?
C23 C24 C25 C26 -179.0(8) . . . . ?
C23 C36 C31 C30 2.0(9) . . . . ?
C23 C36 C31 C32 -178.4(8) . . . . ?
C3 O1 C68B C69B -156(5) . . . . ?
C3 O1 C68A C69A 172.9(18) . . . . ?
C29 C24 C25 C26 0.0 . . . . ?
C29 C30 C31 C32 178.9(6) . . . . ?
C29 C30 C31 C36 -1.6(11) . . . . ?
C24 C23 C36 C35 179.2(7) . . . . ?
C24 C23 C36 C31 -2.4(13) . . . . ?
C24 C29 C28 C27 0.0 . . . . ?
C24 C29 C30 C31 1.4(11) . . . . ?
C24 C25 C26 C27 0.0 . . . . ?
C25 C26 C27 C28 0.0 . . . . ?
C26 C27 C28 C29 0.0 . . . . ?
C28 C29 C24 C23 179.0(8) . . . . ?
C28 C29 C24 C25 0.0 . . . . ?
C28 C29 C30 C31 -179.3(6) . . . . ?
C30 C29 C24 C23 -1.7(9) . . . . ?
C30 C29 C24 C25 179.3(7) . . . . ?
C30 C29 C28 C27 -179.3(7) . . . . ?
C32 C33 C34 C35 0.0 . . . . ?
C33 C32 C31 C30 179.6(7) . . . . ?
C33 C32 C31 C36 0.0 . . . . ?
C33 C34 C35 C36 0.0 . . . . ?
C34 C35 C36 C23 178.4(8) . . . . ?
C34 C35 C36 C31 0.0 . . . . ?
C35 C36 C31 C30 -179.6(7) . . . . ?
C35 C36 C31 C32 0.0 . . . . ?
C36 C23 C24 C29 2.2(13) . . . . ?
C36 C23 C24 C25 -178.8(7) . . . . ?
C31 C32 C33 C34 0.0 . . . . ?
C23A C24A C25A C26A -179.9(11) . . . . ?
C23A C36A C31A C30A 0.4(12) . . . . ?
C23A C36A C31A C32A -179.2(10) . . . . ?
C29A C24A C25A C26A 0.0 . . . . ?
C29A C30A C31A C32A 178.2(9) . . . . ?
C29A C30A C31A C36A -1.4(16) . . . . ?
C24A C23A C36A C35A -178.7(10) . . . . ?
C24A C23A C36A C31A 0.5(17) . . . . ?
C24A C29A C28A C27A 0.0 . . . . ?
C24A C29A C30A C31A 1.4(15) . . . . ?
C24A C25A C26A C27A 0.0 . . . . ?
C25A C26A C27A C28A 0.0 . . . . ?
C26A C27A C28A C29A 0.0 . . . . ?
C28A C29A C24A C23A 179.9(11) . . . . ?
C28A C29A C24A C25A 0.0 . . . . ?
C28A C29A C30A C31A -179.0(9) . . . . ?
C30A C29A C24A C23A -0.4(12) . . . . ?
C30A C29A C24A C25A 179.7(10) . . . . ?
C30A C29A C28A C27A -179.7(10) . . . . ?
C32A C33A C34A C35A 0.0 . . . . ?
C33A C32A C31A C30A -179.6(10) . . . . ?
C33A C32A C31A C36A 0.0 . . . . ?
C33A C34A C35A C36A 0.0 . . . . ?
C34A C35A C36A C23A 179.2(11) . . . . ?
C34A C35A C36A C31A 0.0 . . . . ?
C35A C36A C31A C30A 179.6(10) . . . . ?
C35A C36A C31A C32A 0.0 . . . . ?
C36A C23A C24A C29A -0.5(17) . . . . ?
C36A C23A C24A C25A 179.4(10) . . . . ?
C31A C32A C33A C34A 0.0 . . . . ?
C68A O1 C3 C4 -177.4(19) . . . . ?
